data_4087570
loop_
_publ_author_name
'Karthik, Vedhagiri'
'Gupta, Vivek'
'Anantharaman, Ganapathi'

_publ_section_title
;
 Synthesis, Structure, and Coordination Chemistry of
 Phosphine-Functionalized Imidazole/Imidazolium Salts and Cleavage of a
 C--P Bond in an NHC--Phosphenium Salt using a Pd(0) Precursor
;
_journal_issue 15
_journal_name_full Organometallics
_journal_page_first 3713
_journal_paper_doi 10.1021/acs.organomet.5b00336
_journal_volume 34
_journal_year 2015
_chemical_formula_moiety 'C28 H24 Cl2 N2 Ni P2'
_chemical_formula_sum 'C28 H24 Cl2 N2 Ni P2'
_chemical_formula_weight 580.04
_chemical_name_common 'Ni-Phos complex'
_space_group_IT_number 2
_space_group_name_Hall '-P 1'
_space_group_name_H-M_alt 'P -1'
_symmetry_cell_setting triclinic
_symmetry_space_group_name_Hall '-P 1'
_symmetry_space_group_name_H-M 'P -1'
_atom_sites_solution_hydrogens geom
_atom_sites_solution_primary direct
_atom_sites_solution_secondary difmap
_audit_creation_method SHELXL-97
_cell_angle_alpha 90.841(2)
_cell_angle_beta 91.159(2)
_cell_angle_gamma 103.421(2)
_cell_formula_units_Z 4
_cell_length_a 11.1368(11)
_cell_length_b 15.2765(16)
_cell_length_c 15.4532(16)
_cell_measurement_reflns_used 4994
_cell_measurement_temperature 100(2)
_cell_measurement_theta_max 28.27
_cell_measurement_theta_min 2.32
_cell_volume 2556.2(5)
_computing_cell_refinement 'Bruker SMART'
_computing_data_collection 'Bruker SMART'
_computing_data_reduction 'Bruker SAINT'
_computing_molecular_graphics 'ORTEP 3v2'
_computing_structure_refinement 'SHELXL-97 (Sheldrick, 1997)'
_computing_structure_solution 'SHELXS-97 (Sheldrick, 1990)'
_diffrn_ambient_temperature 100(2)
_diffrn_measured_fraction_theta_full 0.970
_diffrn_measured_fraction_theta_max 0.970
_diffrn_measurement_device_type 'CCD area detector'
_diffrn_measurement_method 'phi and omega scans'
_diffrn_radiation_monochromator graphite
_diffrn_radiation_source 'fine-focus sealed tube'
_diffrn_radiation_type MoK\a
_diffrn_radiation_wavelength 0.71073
_diffrn_reflns_av_R_equivalents 0.0230
_diffrn_reflns_av_sigmaI/netI 0.0480
_diffrn_reflns_limit_h_max 13
_diffrn_reflns_limit_h_min -10
_diffrn_reflns_limit_k_max 18
_diffrn_reflns_limit_k_min -18
_diffrn_reflns_limit_l_max 19
_diffrn_reflns_limit_l_min -16
_diffrn_reflns_number 14202
_diffrn_reflns_theta_full 26.00
_diffrn_reflns_theta_max 26.00
_diffrn_reflns_theta_min 2.27
_exptl_absorpt_coefficient_mu 1.114
_exptl_absorpt_correction_T_max 0.9392
_exptl_absorpt_correction_T_min 0.8996
_exptl_absorpt_correction_type empirical
_exptl_absorpt_process_details SADABS
_exptl_crystal_colour Red
_exptl_crystal_density_diffrn 1.507
_exptl_crystal_density_method 'not measured'
_exptl_crystal_description block
_exptl_crystal_F_000 1192
_exptl_crystal_size_max 0.10
_exptl_crystal_size_mid 0.07
_exptl_crystal_size_min 0.06
_refine_diff_density_max 1.704
_refine_diff_density_min -0.672
_refine_diff_density_rms 0.160
_refine_ls_extinction_method none
_refine_ls_goodness_of_fit_ref 1.096
_refine_ls_hydrogen_treatment constr
_refine_ls_matrix_type full
_refine_ls_number_parameters 603
_refine_ls_number_reflns 9732
_refine_ls_number_restraints 0
_refine_ls_restrained_S_all 1.096
_refine_ls_R_factor_all 0.0642
_refine_ls_R_factor_gt 0.0507
_refine_ls_shift/su_max 0.002
_refine_ls_shift/su_mean 0.000
_refine_ls_structure_factor_coef Fsqd
_refine_ls_weighting_details 'calc w=1/[\s^2^(Fo^2^)+(0.1054P)^2^+0.2828P] where P=(Fo^2^+2Fc^2^)/3'
_refine_ls_weighting_scheme calc
_refine_ls_wR_factor_gt 0.1331
_refine_ls_wR_factor_ref 0.1678
_reflns_number_gt 7942
_reflns_number_total 9732
_reflns_threshold_expression >2sigma(I)
_cod_data_source_file om5b00336_si_002.cif
_cod_data_source_block 25julcm
_cod_depositor_comments
;
The following automatic conversions were performed:

data item '_exptl_absorpt_correction_type' value 'Empirical' was
changed to 'empirical' in accordance with the
/home/saulius/struct/COD-crude-data/automatic-downloads/DataCite-retrospective/ACS/depositions/lib/dictionaries/cif_core.dic
dictionary named 'cif_core.dic' version 2.4.2 last updated on
2011-04-26.

data item '_refine_ls_hydrogen_treatment' value 'Constr' was changed
to 'constr' in accordance with the
/home/saulius/struct/COD-crude-data/automatic-downloads/DataCite-retrospective/ACS/depositions/lib/dictionaries/cif_core.dic
dictionary named 'cif_core.dic' version 2.4.2 last updated on
2011-04-26.

data item '_symmetry_cell_setting' value 'Triclinic' was changed to
'triclinic' in accordance with the
/home/saulius/struct/COD-crude-data/automatic-downloads/DataCite-retrospective/ACS/depositions/lib/dictionaries/cif_core.dic
dictionary named 'cif_core.dic' version 2.4.2 last updated on
2011-04-26.

Automatic conversion script
Id: cif_fix_values 6909 2019-04-08 15:41:33Z antanas 
;
_cod_original_sg_symbol_Hall '-P 1 '
_cod_original_sg_symbol_H-M 'P-1   '
_cod_database_code 4087570

loop_
_symmetry_equiv_pos_as_xyz
'x, y, z'
'-x, -y, -z'

loop_
_atom_site_label
_atom_site_type_symbol
_atom_site_fract_x
_atom_site_fract_y
_atom_site_fract_z
_atom_site_U_iso_or_equiv
_atom_site_adp_type
_atom_site_occupancy
_atom_site_symmetry_multiplicity
_atom_site_calc_flag
_atom_site_refinement_flags
C1 C 0.4629(3) 0.6945(2) 0.0983(2) 0.0170(8) Uani 1 1 d .
H1 H 0.4024 0.6568 0.0616 0.020 Uiso 1 1 calc R
C2 C 0.5645(3) 0.8062(2) 0.1718(2) 0.0150(7) Uani 1 1 d .
C3 C 0.6271(3) 0.7411(2) 0.1801(2) 0.0165(8) Uani 1 1 d .
C4 C 0.5896(4) 0.5798(2) 0.1185(3) 0.0201(8) Uani 1 1 d .
H4A H 0.5144 0.5351 0.1008 0.030 Uiso 1 1 calc R
H4B H 0.6236 0.5610 0.1722 0.030 Uiso 1 1 calc R
H4C H 0.6506 0.5847 0.0729 0.030 Uiso 1 1 calc R
C5 C 0.4842(3) 0.9083(2) 0.3031(2) 0.0179(8) Uani 1 1 d .
C6 C 0.4972(4) 0.9163(2) 0.3933(2) 0.0203(8) Uani 1 1 d .
H6 H 0.5751 0.9203 0.4211 0.024 Uiso 1 1 calc R
C7 C 0.3927(4) 0.9184(3) 0.4418(3) 0.0230(9) Uani 1 1 d .
H7 H 0.4009 0.9246 0.5031 0.028 Uiso 1 1 calc R
C8 C 0.2798(4) 0.9116(2) 0.4030(3) 0.0211(8) Uani 1 1 d .
H8 H 0.2106 0.9142 0.4370 0.025 Uiso 1 1 calc R
C9 C 0.2660(4) 0.9008(2) 0.3137(3) 0.0224(8) Uani 1 1 d .
H9 H 0.1872 0.8956 0.2868 0.027 Uiso 1 1 calc R
C10 C 0.3669(3) 0.8978(2) 0.2639(3) 0.0199(8) Uani 1 1 d .
H10 H 0.3567 0.8885 0.2030 0.024 Uiso 1 1 calc R
C11 C 0.6407(3) 1.0041(2) 0.1657(2) 0.0166(8) Uani 1 1 d .
C12 C 0.7592(4) 1.0569(3) 0.1590(3) 0.0215(8) Uani 1 1 d .
H12 H 0.8250 1.0442 0.1929 0.026 Uiso 1 1 calc R
C13 C 0.7817(4) 1.1288(3) 0.1025(3) 0.0242(9) Uani 1 1 d .
H13 H 0.8631 1.1648 0.0981 0.029 Uiso 1 1 calc R
C14 C 0.6882(4) 1.1481(3) 0.0534(3) 0.0236(9) Uani 1 1 d .
H14 H 0.7046 1.1969 0.0146 0.028 Uiso 1 1 calc R
C15 C 0.5689(4) 1.0959(3) 0.0604(3) 0.0266(9) Uani 1 1 d .
H15 H 0.5033 1.1094 0.0269 0.032 Uiso 1 1 calc R
C16 C 0.5453(4) 1.0241(3) 0.1163(3) 0.0234(9) Uani 1 1 d .
H16 H 0.4636 0.9885 0.1208 0.028 Uiso 1 1 calc R
C17 C 0.8856(3) 0.7433(2) 0.1702(3) 0.0192(8) Uani 1 1 d .
C18 C 0.8607(4) 0.7410(2) 0.0808(3) 0.0215(8) Uani 1 1 d .
H18 H 0.7855 0.7524 0.0590 0.026 Uiso 1 1 calc R
C19 C 0.9478(4) 0.7219(3) 0.0243(3) 0.0275(10) Uani 1 1 d .
H19 H 0.9313 0.7198 -0.0364 0.033 Uiso 1 1 calc R
C20 C 1.0577(4) 0.7060(3) 0.0554(3) 0.0288(10) Uani 1 1 d .
H20 H 1.1150 0.6911 0.0164 0.035 Uiso 1 1 calc R
C21 C 1.0846(4) 0.7117(3) 0.1435(3) 0.0277(9) Uani 1 1 d .
H21 H 1.1617 0.7032 0.1645 0.033 Uiso 1 1 calc R
C22 C 0.9984(4) 0.7299(3) 0.2013(3) 0.0220(8) Uani 1 1 d .
H22 H 1.0165 0.7332 0.2618 0.026 Uiso 1 1 calc R
C23 C 0.7509(4) 0.6776(3) 0.3266(3) 0.0295(4) Uani 1 1 d .
C24 C 0.7924(4) 0.6001(3) 0.3192(3) 0.0295(4) Uani 1 1 d .
H24 H 0.8348 0.5888 0.2690 0.035 Uiso 1 1 calc R
C25 C 0.7721(4) 0.5383(3) 0.3853(3) 0.0295(4) Uani 1 1 d .
H25 H 0.8007 0.4845 0.3797 0.035 Uiso 1 1 calc R
C26 C 0.7115(4) 0.5532(3) 0.4588(3) 0.0295(4) Uani 1 1 d .
H26 H 0.6978 0.5099 0.5033 0.035 Uiso 1 1 calc R
C27 C 0.6708(4) 0.6314(3) 0.4675(3) 0.0295(4) Uani 1 1 d .
H27 H 0.6308 0.6429 0.5187 0.035 Uiso 1 1 calc R
C28 C 0.6886(4) 0.6940(3) 0.4007(3) 0.0295(4) Uani 1 1 d .
H28 H 0.6585 0.7471 0.4058 0.035 Uiso 1 1 calc R
C29 C 0.0428(4) 0.2301(3) 0.4410(3) 0.0209(8) Uani 1 1 d .
H29 H 0.0058 0.2073 0.4935 0.025 Uiso 1 1 calc R
C30 C 0.0961(3) 0.3120(2) 0.3318(2) 0.0158(7) Uani 1 1 d .
C31 C 0.1566(3) 0.2437(2) 0.3270(2) 0.0138(7) Uani 1 1 d .
C32 C 0.1607(4) 0.1093(3) 0.4233(3) 0.0243(9) Uani 1 1 d .
H32A H 0.1430 0.0975 0.4845 0.036 Uiso 1 1 calc R
H32B H 0.2496 0.1182 0.4147 0.036 Uiso 1 1 calc R
H32C H 0.1161 0.0580 0.3877 0.036 Uiso 1 1 calc R
C33 C -0.0207(3) 0.4025(2) 0.2042(2) 0.0167(8) Uani 1 1 d .
C34 C -0.0286(4) 0.4745(2) 0.1523(3) 0.0213(8) Uani 1 1 d .
H34 H 0.0429 0.5212 0.1437 0.026 Uiso 1 1 calc R
C35 C -0.1403(3) 0.4788(3) 0.1127(3) 0.0202(8) Uani 1 1 d .
H35 H -0.1448 0.5278 0.0766 0.024 Uiso 1 1 calc R
C36 C -0.2455(4) 0.4113(3) 0.1262(3) 0.0222(8) Uani 1 1 d .
H36 H -0.3218 0.4141 0.0990 0.027 Uiso 1 1 calc R
C37 C -0.2393(4) 0.3404(3) 0.1787(3) 0.0223(8) Uani 1 1 d .
H37 H -0.3119 0.2953 0.1889 0.027 Uiso 1 1 calc R
C38 C -0.1274(3) 0.3342(2) 0.2171(3) 0.0201(8) Uani 1 1 d .
H38 H -0.1232 0.2841 0.2518 0.024 Uiso 1 1 calc R
C39 C 0.1814(4) 0.5035(2) 0.3104(3) 0.0203(8) Uani 1 1 d .
C40 C 0.2976(4) 0.5584(3) 0.2985(3) 0.0305(10) Uani 1 1 d .
H40 H 0.3519 0.5407 0.2587 0.037 Uiso 1 1 calc R
C41 C 0.3348(5) 0.6394(3) 0.3449(3) 0.0424(12) Uani 1 1 d .
H41 H 0.4139 0.6773 0.3357 0.051 Uiso 1 1 calc R
C42 C 0.2597(5) 0.6643(3) 0.4026(3) 0.0448(14) Uani 1 1 d .
H42 H 0.2874 0.7187 0.4353 0.054 Uiso 1 1 calc R
C43 C 0.1404(5) 0.6107(3) 0.4151(3) 0.0435(13) Uani 1 1 d .
H43 H 0.0861 0.6297 0.4540 0.052 Uiso 1 1 calc R
C44 C 0.1036(4) 0.5298(3) 0.3699(3) 0.0308(10) Uani 1 1 d .
H44 H 0.0246 0.4919 0.3794 0.037 Uiso 1 1 calc R
C45 C 0.1988(3) 0.1375(2) 0.1789(2) 0.0164(8) Uani 1 1 d .
C46 C 0.0905(4) 0.0764(3) 0.2021(2) 0.0216(8) Uani 1 1 d .
H46 H 0.0451 0.0897 0.2500 0.026 Uiso 1 1 calc R
C47 C 0.0493(4) -0.0035(3) 0.1553(3) 0.0240(9) Uani 1 1 d .
H47 H -0.0233 -0.0451 0.1724 0.029 Uiso 1 1 calc R
C48 C 0.1120(4) -0.0234(3) 0.0845(3) 0.0274(9) Uani 1 1 d .
H48 H 0.0819 -0.0775 0.0519 0.033 Uiso 1 1 calc R
C49 C 0.2208(4) 0.0373(3) 0.0610(3) 0.0311(10) Uani 1 1 d .
H49 H 0.2658 0.0238 0.0129 0.037 Uiso 1 1 calc R
C50 C 0.2625(4) 0.1166(3) 0.1076(3) 0.0251(9) Uani 1 1 d .
H50 H 0.3358 0.1577 0.0909 0.030 Uiso 1 1 calc R
C51 C 0.4062(3) 0.2343(2) 0.2889(2) 0.0153(7) Uani 1 1 d .
C52 C 0.4500(4) 0.1571(2) 0.2871(3) 0.0204(8) Uani 1 1 d .
H52 H 0.4034 0.1045 0.2581 0.024 Uiso 1 1 calc R
C53 C 0.5619(4) 0.1561(3) 0.3273(3) 0.0230(8) Uani 1 1 d .
H53 H 0.5932 0.1033 0.3242 0.028 Uiso 1 1 calc R
C54 C 0.6284(4) 0.2318(3) 0.3720(3) 0.0257(9) Uani 1 1 d .
H54 H 0.7041 0.2306 0.4009 0.031 Uiso 1 1 calc R
C55 C 0.5840(4) 0.3087(3) 0.3745(3) 0.0267(9) Uani 1 1 d .
H55 H 0.6294 0.3605 0.4053 0.032 Uiso 1 1 calc R
C56 C 0.4749(4) 0.3113(3) 0.3328(3) 0.0215(8) Uani 1 1 d .
H56 H 0.4459 0.3651 0.3337 0.026 Uiso 1 1 calc R
Cl1 Cl 0.80125(8) 1.02548(6) 0.36973(6) 0.0192(2) Uani 1 1 d .
Cl2 Cl 0.95974(8) 0.87611(6) 0.35914(6) 0.0177(2) Uani 1 1 d .
Cl3 Cl 0.25733(8) 0.48044(6) 0.09017(6) 0.0190(2) Uani 1 1 d .
Cl4 Cl 0.41750(8) 0.33227(6) 0.09491(6) 0.0202(2) Uani 1 1 d .
N1 N 0.5594(3) 0.6683(2) 0.1329(2) 0.0163(6) Uani 1 1 d .
N2 N 0.4594(3) 0.7782(2) 0.1201(2) 0.0188(7) Uani 1 1 d .
N3 N 0.1205(3) 0.19156(19) 0.3977(2) 0.0170(7) Uani 1 1 d .
N4 N 0.0224(3) 0.3037(2) 0.4036(2) 0.0212(7) Uani 1 1 d .
Ni1 Ni 0.78598(4) 0.89485(3) 0.30224(3) 0.01378(14) Uani 1 1 d .
Ni2 Ni 0.26405(4) 0.36271(3) 0.16783(3) 0.01383(14) Uani 1 1 d .
P1 P 0.61700(8) 0.90727(6) 0.23703(6) 0.0143(2) Uani 1 1 d .
P2 P 0.76819(8) 0.76282(6) 0.24338(6) 0.0145(2) Uani 1 1 d .
P3 P 0.12751(8) 0.39679(6) 0.25154(6) 0.0140(2) Uani 1 1 d .
P4 P 0.25883(8) 0.24166(6) 0.23946(6) 0.0137(2) Uani 1 1 d .

loop_
_atom_site_aniso_label
_atom_site_aniso_U_11
_atom_site_aniso_U_22
_atom_site_aniso_U_33
_atom_site_aniso_U_23
_atom_site_aniso_U_13
_atom_site_aniso_U_12
C1 0.0171(19) 0.0197(18) 0.0136(18) -0.0035(14) 0.0008(14) 0.0032(15)
C2 0.0157(18) 0.0152(17) 0.0135(18) -0.0017(14) 0.0002(14) 0.0024(14)
C3 0.0182(19) 0.0168(17) 0.0137(18) -0.0017(14) 0.0044(14) 0.0022(15)
C4 0.023(2) 0.0169(18) 0.021(2) -0.0014(15) -0.0003(16) 0.0061(15)
C5 0.0163(19) 0.0147(17) 0.021(2) -0.0001(15) 0.0017(15) 0.0009(14)
C6 0.018(2) 0.0206(19) 0.019(2) 0.0018(15) 0.0002(15) -0.0006(15)
C7 0.028(2) 0.024(2) 0.016(2) -0.0010(16) 0.0038(16) 0.0042(17)
C8 0.018(2) 0.0179(18) 0.028(2) 0.0001(16) 0.0066(16) 0.0044(15)
C9 0.0152(19) 0.0192(19) 0.033(2) 0.0041(17) -0.0008(16) 0.0041(15)
C10 0.019(2) 0.0205(19) 0.021(2) 0.0014(15) 0.0016(15) 0.0047(15)
C11 0.0186(19) 0.0169(18) 0.0144(18) 0.0004(14) -0.0011(14) 0.0047(15)
C12 0.021(2) 0.0227(19) 0.019(2) -0.0027(16) -0.0008(15) 0.0018(16)
C13 0.023(2) 0.0214(19) 0.026(2) 0.0026(17) 0.0024(17) -0.0003(16)
C14 0.030(2) 0.0165(18) 0.023(2) 0.0011(16) 0.0065(17) 0.0024(16)
C15 0.025(2) 0.028(2) 0.029(2) 0.0078(18) 0.0010(17) 0.0108(18)
C16 0.018(2) 0.024(2) 0.027(2) 0.0061(17) 0.0025(16) 0.0028(16)
C17 0.019(2) 0.0116(17) 0.024(2) -0.0040(15) 0.0050(16) -0.0020(15)
C18 0.021(2) 0.0188(18) 0.023(2) 0.0003(16) 0.0035(16) 0.0011(15)
C19 0.028(2) 0.025(2) 0.026(2) -0.0040(17) 0.0109(18) -0.0035(18)
C20 0.025(2) 0.0186(19) 0.041(3) -0.0101(18) 0.0162(19) -0.0003(17)
C21 0.019(2) 0.023(2) 0.041(3) -0.0005(18) 0.0083(18) 0.0053(17)
C22 0.020(2) 0.0203(19) 0.026(2) -0.0003(16) 0.0020(16) 0.0051(16)
C23 0.0314(10) 0.0250(9) 0.0316(10) 0.0079(8) 0.0051(8) 0.0042(7)
C24 0.0314(10) 0.0250(9) 0.0316(10) 0.0079(8) 0.0051(8) 0.0042(7)
C25 0.0314(10) 0.0250(9) 0.0316(10) 0.0079(8) 0.0051(8) 0.0042(7)
C26 0.0314(10) 0.0250(9) 0.0316(10) 0.0079(8) 0.0051(8) 0.0042(7)
C27 0.0314(10) 0.0250(9) 0.0316(10) 0.0079(8) 0.0051(8) 0.0042(7)
C28 0.0314(10) 0.0250(9) 0.0316(10) 0.0079(8) 0.0051(8) 0.0042(7)
C29 0.024(2) 0.0239(19) 0.0169(19) 0.0034(16) 0.0056(15) 0.0083(16)
C30 0.0136(18) 0.0191(18) 0.0136(18) 0.0020(14) -0.0011(14) 0.0015(14)
C31 0.0153(18) 0.0151(17) 0.0111(17) -0.0002(13) 0.0021(13) 0.0035(14)
C32 0.035(2) 0.0201(19) 0.022(2) 0.0061(16) 0.0040(17) 0.0136(17)
C33 0.0141(18) 0.0174(18) 0.0199(19) -0.0036(15) -0.0001(14) 0.0069(14)
C34 0.021(2) 0.0154(18) 0.028(2) 0.0017(16) 0.0027(16) 0.0041(15)
C35 0.019(2) 0.0240(19) 0.021(2) 0.0019(16) -0.0021(15) 0.0115(16)
C36 0.018(2) 0.026(2) 0.024(2) -0.0078(16) -0.0021(16) 0.0083(16)
C37 0.019(2) 0.0230(19) 0.025(2) -0.0033(16) 0.0000(16) 0.0038(16)
C38 0.020(2) 0.0164(18) 0.024(2) 0.0011(15) 0.0023(16) 0.0032(15)
C39 0.025(2) 0.0164(18) 0.020(2) 0.0000(15) -0.0089(16) 0.0068(16)
C40 0.033(2) 0.028(2) 0.026(2) 0.0015(18) -0.0037(18) -0.0025(19)
C41 0.054(3) 0.034(3) 0.031(3) -0.001(2) -0.007(2) -0.007(2)
C42 0.074(4) 0.018(2) 0.039(3) -0.006(2) -0.025(3) 0.008(2)
C43 0.065(4) 0.038(3) 0.035(3) -0.011(2) -0.007(2) 0.028(3)
C44 0.036(3) 0.028(2) 0.031(2) -0.0121(19) -0.0021(19) 0.0124(19)
C45 0.0164(19) 0.0165(17) 0.0162(18) 0.0016(14) -0.0005(14) 0.0033(15)
C46 0.024(2) 0.024(2) 0.0155(19) -0.0004(15) 0.0026(16) 0.0024(16)
C47 0.023(2) 0.021(2) 0.025(2) -0.0006(16) 0.0035(17) -0.0007(16)
C48 0.027(2) 0.022(2) 0.030(2) -0.0062(17) -0.0003(18) 0.0022(17)
C49 0.030(2) 0.028(2) 0.032(2) -0.0075(19) 0.0065(19) 0.0022(19)
C50 0.022(2) 0.0217(19) 0.030(2) -0.0058(17) 0.0087(17) 0.0005(16)
C51 0.0172(19) 0.0161(17) 0.0134(18) 0.0022(14) 0.0017(14) 0.0052(14)
C52 0.022(2) 0.0159(18) 0.023(2) -0.0029(15) -0.0027(16) 0.0040(15)
C53 0.023(2) 0.026(2) 0.024(2) 0.0034(17) -0.0003(16) 0.0139(17)
C54 0.020(2) 0.034(2) 0.025(2) 0.0019(18) -0.0041(17) 0.0119(18)
C55 0.024(2) 0.028(2) 0.028(2) -0.0067(18) -0.0058(17) 0.0040(17)
C56 0.022(2) 0.0209(19) 0.023(2) -0.0021(16) -0.0025(16) 0.0081(16)
Cl1 0.0182(5) 0.0174(4) 0.0226(5) -0.0042(4) -0.0025(4) 0.0057(4)
Cl2 0.0136(4) 0.0214(4) 0.0192(5) 0.0010(4) -0.0001(3) 0.0061(3)
Cl3 0.0189(5) 0.0178(4) 0.0212(5) 0.0059(4) 0.0024(4) 0.0057(4)
Cl4 0.0183(5) 0.0223(5) 0.0215(5) 0.0036(4) 0.0067(4) 0.0069(4)
N1 0.0135(15) 0.0169(15) 0.0186(16) 0.0001(12) 0.0022(12) 0.0032(12)
N2 0.0181(17) 0.0208(16) 0.0180(16) 0.0005(13) -0.0035(13) 0.0062(13)
N3 0.0211(17) 0.0153(15) 0.0163(16) 0.0044(12) 0.0023(13) 0.0075(13)
N4 0.0259(18) 0.0217(16) 0.0192(17) 0.0002(13) 0.0048(14) 0.0118(14)
Ni1 0.0124(3) 0.0145(2) 0.0145(3) -0.00031(18) -0.00065(18) 0.00344(19)
Ni2 0.0132(3) 0.0138(2) 0.0149(3) 0.00166(18) 0.00137(18) 0.00375(19)
P1 0.0138(5) 0.0141(4) 0.0153(5) 0.0004(4) -0.0004(4) 0.0037(4)
P2 0.0137(5) 0.0145(4) 0.0155(5) -0.0003(4) 0.0013(4) 0.0037(4)
P3 0.0141(5) 0.0135(4) 0.0152(5) 0.0015(4) 0.0007(4) 0.0047(4)
P4 0.0144(5) 0.0130(4) 0.0146(5) 0.0002(4) 0.0016(4) 0.0046(4)

loop_
_atom_type_symbol
_atom_type_description
_atom_type_scat_dispersion_real
_atom_type_scat_dispersion_imag
_atom_type_scat_source
C C 0.0033 0.0016 'International Tables Vol C Tables 4.2.6.8 and 6.1.1.4'
H H 0.0000 0.0000 'International Tables Vol C Tables 4.2.6.8 and 6.1.1.4'
N N 0.0061 0.0033 'International Tables Vol C Tables 4.2.6.8 and 6.1.1.4'
P P 0.1023 0.0942 'International Tables Vol C Tables 4.2.6.8 and 6.1.1.4'
Cl Cl 0.1484 0.1585 'International Tables Vol C Tables 4.2.6.8 and 6.1.1.4'
Ni Ni 0.3393 1.1124 'International Tables Vol C Tables 4.2.6.8 and 6.1.1.4'

loop_
_geom_angle_atom_site_label_1
_geom_angle_atom_site_label_2
_geom_angle_atom_site_label_3
_geom_angle
N2 C1 N1 113.7(3)
N2 C1 H1 123.2
N1 C1 H1 123.2
C3 C2 N2 111.8(3)
C3 C2 P1 117.4(3)
N2 C2 P1 130.4(3)
C2 C3 N1 105.5(3)
C2 C3 P2 119.6(3)
N1 C3 P2 134.9(3)
N1 C4 H4A 109.5
N1 C4 H4B 109.5
H4A C4 H4B 109.5
N1 C4 H4C 109.5
H4A C4 H4C 109.5
H4B C4 H4C 109.5
C6 C5 C10 119.6(3)
C6 C5 P1 120.5(3)
C10 C5 P1 119.9(3)
C5 C6 C7 118.7(4)
C5 C6 H6 120.7
C7 C6 H6 120.7
C8 C7 C6 121.4(4)
C8 C7 H7 119.3
C6 C7 H7 119.3
C7 C8 C9 120.0(4)
C7 C8 H8 120.0
C9 C8 H8 120.0
C10 C9 C8 120.2(4)
C10 C9 H9 119.9
C8 C9 H9 119.9
C9 C10 C5 120.1(4)
C9 C10 H10 120.0
C5 C10 H10 120.0
C12 C11 C16 119.3(3)
C12 C11 P1 118.2(3)
C16 C11 P1 122.4(3)
C11 C12 C13 119.9(4)
C11 C12 H12 120.1
C13 C12 H12 120.1
C14 C13 C12 120.9(4)
C14 C13 H13 119.6
C12 C13 H13 119.6
C13 C14 C15 119.5(4)
C13 C14 H14 120.2
C15 C14 H14 120.2
C16 C15 C14 120.2(4)
C16 C15 H15 119.9
C14 C15 H15 119.9
C15 C16 C11 120.3(4)
C15 C16 H16 119.9
C11 C16 H16 119.9
C22 C17 C18 119.9(4)
C22 C17 P2 121.4(3)
C18 C17 P2 118.7(3)
C19 C18 C17 119.2(4)
C19 C18 H18 120.4
C17 C18 H18 120.4
C20 C19 C18 120.8(4)
C20 C19 H19 119.6
C18 C19 H19 119.6
C19 C20 C21 120.1(4)
C19 C20 H20 119.9
C21 C20 H20 119.9
C20 C21 C22 120.0(4)
C20 C21 H21 120.0
C22 C21 H21 120.0
C17 C22 C21 119.9(4)
C17 C22 H22 120.0
C21 C22 H22 120.0
C24 C23 C28 120.0(4)
C24 C23 P2 124.0(3)
C28 C23 P2 116.0(3)
C23 C24 C25 119.7(4)
C23 C24 H24 120.2
C25 C24 H24 120.2
C26 C25 C24 121.3(4)
C26 C25 H25 119.3
C24 C25 H25 119.3
C25 C26 C27 119.5(4)
C25 C26 H26 120.3
C27 C26 H26 120.3
C26 C27 C28 120.0(4)
C26 C27 H27 120.0
C28 C27 H27 120.0
C23 C28 C27 119.5(4)
C23 C28 H28 120.3
C27 C28 H28 120.3
N4 C29 N3 113.6(3)
N4 C29 H29 123.2
N3 C29 H29 123.2
C31 C30 N4 111.1(3)
C31 C30 P3 117.8(3)
N4 C30 P3 131.0(3)
C30 C31 N3 105.6(3)
C30 C31 P4 118.8(3)
N3 C31 P4 135.5(3)
N3 C32 H32A 109.5
N3 C32 H32B 109.5
H32A C32 H32B 109.5
N3 C32 H32C 109.5
H32A C32 H32C 109.5
H32B C32 H32C 109.5
C34 C33 C38 119.3(3)
C34 C33 P3 119.4(3)
C38 C33 P3 121.3(3)
C33 C34 C35 120.5(4)
C33 C34 H34 119.8
C35 C34 H34 119.8
C34 C35 C36 119.9(4)
C34 C35 H35 120.1
C36 C35 H35 120.1
C37 C36 C35 120.1(4)
C37 C36 H36 119.9
C35 C36 H36 119.9
C36 C37 C38 120.5(4)
C36 C37 H37 119.7
C38 C37 H37 119.7
C37 C38 C33 119.6(4)
C37 C38 H38 120.2
C33 C38 H38 120.2
C40 C39 C44 119.2(4)
C40 C39 P3 122.0(3)
C44 C39 P3 118.8(3)
C39 C40 C41 120.0(4)
C39 C40 H40 120.0
C41 C40 H40 120.0
C42 C41 C40 120.6(5)
C42 C41 H41 119.7
C40 C41 H41 119.7
C41 C42 C43 120.7(4)
C41 C42 H42 119.7
C43 C42 H42 119.7
C44 C43 C42 118.9(5)
C44 C43 H43 120.6
C42 C43 H43 120.6
C43 C44 C39 120.6(4)
C43 C44 H44 119.7
C39 C44 H44 119.7
C50 C45 C46 118.6(3)
C50 C45 P4 119.5(3)
C46 C45 P4 121.9(3)
C47 C46 C45 120.1(4)
C47 C46 H46 119.9
C45 C46 H46 119.9
C48 C47 C46 121.0(4)
C48 C47 H47 119.5
C46 C47 H47 119.5
C47 C48 C49 119.2(4)
C47 C48 H48 120.4
C49 C48 H48 120.4
C50 C49 C48 119.9(4)
C50 C49 H49 120.0
C48 C49 H49 120.0
C49 C50 C45 121.1(4)
C49 C50 H50 119.4
C45 C50 H50 119.4
C52 C51 C56 119.5(3)
C52 C51 P4 123.3(3)
C56 C51 P4 117.1(3)
C51 C52 C53 120.2(4)
C51 C52 H52 119.9
C53 C52 H52 119.9
C52 C53 C54 120.2(4)
C52 C53 H53 119.9
C54 C53 H53 119.9
C55 C54 C53 119.6(4)
C55 C54 H54 120.2
C53 C54 H54 120.2
C56 C55 C54 120.7(4)
C56 C55 H55 119.7
C54 C55 H55 119.7
C55 C56 C51 119.9(4)
C55 C56 H56 120.1
C51 C56 H56 120.1
C1 N1 C3 106.4(3)
C1 N1 C4 126.0(3)
C3 N1 C4 127.6(3)
C1 N2 C2 102.7(3)
C29 N3 C31 106.7(3)
C29 N3 C32 125.9(3)
C31 N3 C32 127.4(3)
C29 N4 C30 102.9(3)
P1 Ni1 P2 90.38(4)
P1 Ni1 Cl2 175.41(4)
P2 Ni1 Cl2 85.79(4)
P1 Ni1 Cl1 90.70(4)
P2 Ni1 Cl1 176.57(4)
Cl2 Ni1 Cl1 93.27(4)
P4 Ni2 P3 90.32(4)
P4 Ni2 Cl3 175.91(4)
P3 Ni2 Cl3 89.01(4)
P4 Ni2 Cl4 87.85(4)
P3 Ni2 Cl4 173.63(4)
Cl3 Ni2 Cl4 93.24(4)
C2 P1 C5 102.55(16)
C2 P1 C11 108.39(17)
C5 P1 C11 108.30(17)
C2 P1 Ni1 106.43(13)
C5 P1 Ni1 117.83(13)
C11 P1 Ni1 112.53(12)
C3 P2 C17 105.60(17)
C3 P2 C23 107.56(19)
C17 P2 C23 107.34(19)
C3 P2 Ni1 105.73(12)
C17 P2 Ni1 119.72(12)
C23 P2 Ni1 110.24(15)
C30 P3 C33 106.36(17)
C30 P3 C39 106.07(17)
C33 P3 C39 104.79(17)
C30 P3 Ni2 106.68(13)
C33 P3 Ni2 118.36(12)
C39 P3 Ni2 113.77(13)
C31 P4 C45 106.86(17)
C31 P4 C51 106.12(17)
C45 P4 C51 107.33(17)
C31 P4 Ni2 106.21(12)
C45 P4 Ni2 114.95(12)
C51 P4 Ni2 114.73(12)

loop_
_geom_bond_atom_site_label_1
_geom_bond_atom_site_label_2
_geom_bond_distance
C1 N2 1.328(5)
C1 N1 1.335(5)
C1 H1 0.9500
C2 C3 1.347(5)
C2 N2 1.382(5)
C2 P1 1.803(4)
C3 N1 1.379(5)
C3 P2 1.795(4)
C4 N1 1.482(4)
C4 H4A 0.9800
C4 H4B 0.9800
C4 H4C 0.9800
C5 C6 1.399(5)
C5 C10 1.402(5)
C5 P1 1.817(4)
C6 C7 1.403(5)
C6 H6 0.9500
C7 C8 1.363(6)
C7 H7 0.9500
C8 C9 1.388(6)
C8 H8 0.9500
C9 C10 1.385(5)
C9 H9 0.9500
C10 H10 0.9500
C11 C12 1.385(5)
C11 C16 1.390(6)
C11 P1 1.830(4)
C12 C13 1.392(6)
C12 H12 0.9500
C13 C14 1.366(6)
C13 H13 0.9500
C14 C15 1.389(6)
C14 H14 0.9500
C15 C16 1.384(6)
C15 H15 0.9500
C16 H16 0.9500
C17 C22 1.395(6)
C17 C18 1.402(6)
C17 P2 1.819(4)
C18 C19 1.396(6)
C18 H18 0.9500
C19 C20 1.381(6)
C19 H19 0.9500
C20 C21 1.384(6)
C20 H20 0.9500
C21 C22 1.396(6)
C21 H21 0.9500
C22 H22 0.9500
C23 C24 1.371(6)
C23 C28 1.400(6)
C23 P2 1.825(4)
C24 C25 1.388(6)
C24 H24 0.9500
C25 C26 1.377(6)
C25 H25 0.9500
C26 C27 1.378(6)
C26 H26 0.9500
C27 C28 1.402(6)
C27 H27 0.9500
C28 H28 0.9500
C29 N4 1.336(5)
C29 N3 1.339(5)
C29 H29 0.9500
C30 C31 1.369(5)
C30 N4 1.383(5)
C30 P3 1.787(4)
C31 N3 1.374(4)
C31 P4 1.790(4)
C32 N3 1.484(5)
C32 H32A 0.9800
C32 H32B 0.9800
C32 H32C 0.9800
C33 C34 1.388(5)
C33 C38 1.408(5)
C33 P3 1.813(4)
C34 C35 1.391(5)
C34 H34 0.9500
C35 C36 1.391(5)
C35 H35 0.9500
C36 C37 1.378(6)
C36 H36 0.9500
C37 C38 1.392(6)
C37 H37 0.9500
C38 H38 0.9500
C39 C40 1.387(6)
C39 C44 1.392(6)
C39 P3 1.824(4)
C40 C41 1.393(6)
C40 H40 0.9500
C41 C42 1.346(8)
C41 H41 0.9500
C42 C43 1.408(8)
C42 H42 0.9500
C43 C44 1.382(6)
C43 H43 0.9500
C44 H44 0.9500
C45 C50 1.394(5)
C45 C46 1.400(5)
C45 P4 1.815(4)
C46 C47 1.386(5)
C46 H46 0.9500
C47 C48 1.378(6)
C47 H47 0.9500
C48 C49 1.402(6)
C48 H48 0.9500
C49 C50 1.379(6)
C49 H49 0.9500
C50 H50 0.9500
C51 C52 1.377(5)
C51 C56 1.402(5)
C51 P4 1.824(4)
C52 C53 1.385(5)
C52 H52 0.9500
C53 C54 1.386(6)
C53 H53 0.9500
C54 C55 1.377(6)
C54 H54 0.9500
C55 C56 1.373(6)
C55 H55 0.9500
C56 H56 0.9500
Cl1 Ni1 2.2076(10)
Cl2 Ni1 2.1899(10)
Cl3 Ni2 2.1914(10)
Cl4 Ni2 2.1996(10)
Ni1 P1 2.1651(10)
Ni1 P2 2.1652(10)
Ni2 P4 2.1590(10)
Ni2 P3 2.1643(10)

loop_
_geom_torsion_atom_site_label_1
_geom_torsion_atom_site_label_2
_geom_torsion_atom_site_label_3
_geom_torsion_atom_site_label_4
_geom_torsion
N2 C2 C3 N1 -0.6(4)
P1 C2 C3 N1 172.3(2)
N2 C2 C3 P2 179.2(2)
P1 C2 C3 P2 -7.9(4)
C10 C5 C6 C7 -3.3(5)
P1 C5 C6 C7 179.0(3)
C5 C6 C7 C8 0.8(6)
C6 C7 C8 C9 1.1(6)
C7 C8 C9 C10 -0.6(6)
C8 C9 C10 C5 -2.0(6)
C6 C5 C10 C9 3.9(6)
P1 C5 C10 C9 -178.4(3)
C16 C11 C12 C13 -0.6(6)
P1 C11 C12 C13 177.2(3)
C11 C12 C13 C14 0.1(6)
C12 C13 C14 C15 0.6(6)
C13 C14 C15 C16 -0.7(6)
C14 C15 C16 C11 0.2(6)
C12 C11 C16 C15 0.5(6)
P1 C11 C16 C15 -177.2(3)
C22 C17 C18 C19 2.5(5)
P2 C17 C18 C19 -177.0(3)
C17 C18 C19 C20 -0.5(6)
C18 C19 C20 C21 -2.1(6)
C19 C20 C21 C22 2.7(6)
C18 C17 C22 C21 -1.9(6)
P2 C17 C22 C21 177.6(3)
C20 C21 C22 C17 -0.7(6)
C28 C23 C24 C25 0.1(7)
P2 C23 C24 C25 -178.4(3)
C23 C24 C25 C26 -0.3(7)
C24 C25 C26 C27 -0.5(7)
C25 C26 C27 C28 1.6(7)
C24 C23 C28 C27 1.0(7)
P2 C23 C28 C27 179.6(3)
C26 C27 C28 C23 -1.9(7)
N4 C30 C31 N3 -0.3(4)
P3 C30 C31 N3 177.1(2)
N4 C30 C31 P4 -179.3(3)
P3 C30 C31 P4 -1.9(4)
C38 C33 C34 C35 -0.6(6)
P3 C33 C34 C35 177.7(3)
C33 C34 C35 C36 0.9(6)
C34 C35 C36 C37 0.2(6)
C35 C36 C37 C38 -1.7(6)
C36 C37 C38 C33 2.0(6)
C34 C33 C38 C37 -0.9(6)
P3 C33 C38 C37 -179.1(3)
C44 C39 C40 C41 -0.9(6)
P3 C39 C40 C41 -180.0(3)
C39 C40 C41 C42 1.2(7)
C40 C41 C42 C43 -2.2(8)
C41 C42 C43 C44 2.9(7)
C42 C43 C44 C39 -2.5(7)
C40 C39 C44 C43 1.5(6)
P3 C39 C44 C43 -179.3(4)
C50 C45 C46 C47 0.9(6)
P4 C45 C46 C47 -178.5(3)
C45 C46 C47 C48 -1.4(6)
C46 C47 C48 C49 1.6(7)
C47 C48 C49 C50 -1.2(7)
C48 C49 C50 C45 0.7(7)
C46 C45 C50 C49 -0.5(6)
P4 C45 C50 C49 178.9(3)
C56 C51 C52 C53 -0.9(6)
P4 C51 C52 C53 -178.9(3)
C51 C52 C53 C54 2.1(6)
C52 C53 C54 C55 -1.6(6)
C53 C54 C55 C56 -0.2(6)
C54 C55 C56 C51 1.4(6)
C52 C51 C56 C55 -0.9(6)
P4 C51 C56 C55 177.2(3)
N2 C1 N1 C3 -1.3(4)
N2 C1 N1 C4 -178.3(3)
C2 C3 N1 C1 1.1(4)
P2 C3 N1 C1 -178.6(3)
C2 C3 N1 C4 178.0(3)
P2 C3 N1 C4 -1.7(6)
N1 C1 N2 C2 0.9(4)
C3 C2 N2 C1 -0.1(4)
P1 C2 N2 C1 -171.9(3)
N4 C29 N3 C31 1.2(5)
N4 C29 N3 C32 180.0(3)
C30 C31 N3 C29 -0.5(4)
P4 C31 N3 C29 178.3(3)
C30 C31 N3 C32 -179.2(3)
P4 C31 N3 C32 -0.5(6)
N3 C29 N4 C30 -1.3(4)
C31 C30 N4 C29 1.0(4)
P3 C30 N4 C29 -176.0(3)
C3 C2 P1 C5 -118.5(3)
N2 C2 P1 C5 52.9(4)
C3 C2 P1 C11 127.1(3)
N2 C2 P1 C11 -61.5(4)
C3 C2 P1 Ni1 5.9(3)
N2 C2 P1 Ni1 177.2(3)
C6 C5 P1 C2 127.1(3)
C10 C5 P1 C2 -50.6(3)
C6 C5 P1 C11 -118.5(3)
C10 C5 P1 C11 63.8(3)
C6 C5 P1 Ni1 10.6(3)
C10 C5 P1 Ni1 -167.1(3)
C12 C11 P1 C2 -116.2(3)
C16 C11 P1 C2 61.4(4)
C12 C11 P1 C5 133.2(3)
C16 C11 P1 C5 -49.1(4)
C12 C11 P1 Ni1 1.2(3)
C16 C11 P1 Ni1 178.9(3)
P2 Ni1 P1 C2 -1.67(12)
Cl2 Ni1 P1 C2 31.7(5)
Cl1 Ni1 P1 C2 -178.41(12)
P2 Ni1 P1 C5 112.65(14)
Cl2 Ni1 P1 C5 146.0(5)
Cl1 Ni1 P1 C5 -64.09(14)
P2 Ni1 P1 C11 -120.24(13)
Cl2 Ni1 P1 C11 -86.9(5)
Cl1 Ni1 P1 C11 63.02(13)
C2 C3 P2 C17 -121.9(3)
N1 C3 P2 C17 57.8(4)
C2 C3 P2 C23 123.7(3)
N1 C3 P2 C23 -56.6(4)
C2 C3 P2 Ni1 5.9(3)
N1 C3 P2 Ni1 -174.4(3)
C22 C17 P2 C3 -162.4(3)
C18 C17 P2 C3 17.1(3)
C22 C17 P2 C23 -47.9(4)
C18 C17 P2 C23 131.6(3)
C22 C17 P2 Ni1 78.7(3)
C18 C17 P2 Ni1 -101.8(3)
C24 C23 P2 C3 96.3(4)
C28 C23 P2 C3 -82.3(4)
C24 C23 P2 C17 -16.9(5)
C28 C23 P2 C17 164.5(3)
C24 C23 P2 Ni1 -148.9(4)
C28 C23 P2 Ni1 32.6(4)
P1 Ni1 P2 C3 -1.50(12)
Cl2 Ni1 P2 C3 -178.98(12)
Cl1 Ni1 P2 C3 106.9(7)
P1 Ni1 P2 C17 117.34(16)
Cl2 Ni1 P2 C17 -60.13(16)
Cl1 Ni1 P2 C17 -134.2(7)
P1 Ni1 P2 C23 -117.47(16)
Cl2 Ni1 P2 C23 65.05(16)
Cl1 Ni1 P2 C23 -9.1(7)
C31 C30 P3 C33 126.1(3)
N4 C30 P3 C33 -57.1(4)
C31 C30 P3 C39 -122.8(3)
N4 C30 P3 C39 54.1(4)
C31 C30 P3 Ni2 -1.2(3)
N4 C30 P3 Ni2 175.7(3)
C34 C33 P3 C30 167.1(3)
C38 C33 P3 C30 -14.7(4)
C34 C33 P3 C39 55.0(3)
C38 C33 P3 C39 -126.8(3)
C34 C33 P3 Ni2 -73.1(3)
C38 C33 P3 Ni2 105.2(3)
C40 C39 P3 C30 119.6(3)
C44 C39 P3 C30 -59.5(4)
C40 C39 P3 C33 -128.1(3)
C44 C39 P3 C33 52.8(4)
C40 C39 P3 Ni2 2.7(4)
C44 C39 P3 Ni2 -176.4(3)
P4 Ni2 P3 C30 2.82(13)
Cl3 Ni2 P3 C30 178.78(13)
Cl4 Ni2 P3 C30 -70.4(4)
P4 Ni2 P3 C33 -116.90(14)
Cl3 Ni2 P3 C33 59.06(14)
Cl4 Ni2 P3 C33 169.9(3)
P4 Ni2 P3 C39 119.41(14)
Cl3 Ni2 P3 C39 -64.63(13)
Cl4 Ni2 P3 C39 46.2(4)
C30 C31 P4 C45 -119.2(3)
N3 C31 P4 C45 62.2(4)
C30 C31 P4 C51 126.5(3)
N3 C31 P4 C51 -52.1(4)
C30 C31 P4 Ni2 4.0(3)
N3 C31 P4 Ni2 -174.7(4)
C50 C45 P4 C31 -178.3(3)
C46 C45 P4 C31 1.0(4)
C50 C45 P4 C51 -64.9(4)
C46 C45 P4 C51 114.5(3)
C50 C45 P4 Ni2 64.1(3)
C46 C45 P4 Ni2 -116.6(3)
C52 C51 P4 C31 106.5(3)
C56 C51 P4 C31 -71.6(3)
C52 C51 P4 C45 -7.5(4)
C56 C51 P4 C45 174.4(3)
C52 C51 P4 Ni2 -136.6(3)
C56 C51 P4 Ni2 45.4(3)
P3 Ni2 P4 C31 -3.57(13)
Cl3 Ni2 P4 C31 -84.1(6)
Cl4 Ni2 P4 C31 170.33(13)
P3 Ni2 P4 C45 114.36(14)
Cl3 Ni2 P4 C45 33.8(6)
Cl4 Ni2 P4 C45 -71.74(14)
P3 Ni2 P4 C51 -120.46(13)
Cl3 Ni2 P4 C51 159.0(5)
Cl4 Ni2 P4 C51 53.44(13)
